data_4076111
loop_
_publ_author_name
'Cai, Shuyi'
'Jin, Guo-Xin'

_publ_section_title
;
 Heteronuclear Tungsten and Cobalt Derivatives of the 16-Electron
 Half-Sandwich Complex Cp*Rh[E2C2(B10H10)] (E = S, Se)
;
_journal_issue 22
_journal_name_full Organometallics
_journal_page_first 5280
_journal_paper_doi 10.1021/om050598p
_journal_volume 24
_journal_year 2005
_chemical_formula_sum 'C17 H25 B10 Co2 O5 Rh Se2'
_chemical_formula_weight 796.16
_chemical_name_systematic
; 
 ? 
;
_space_group_IT_number 61
_symmetry_cell_setting orthorhombic
_symmetry_space_group_name_Hall '-P 2ac 2ab'
_symmetry_space_group_name_H-M 'P b c a'
_atom_sites_solution_hydrogens geom
_atom_sites_solution_primary direct
_atom_sites_solution_secondary difmap
_audit_creation_method SHELXL-97
_cell_angle_alpha 90.00
_cell_angle_beta 90.00
_cell_angle_gamma 90.00
_cell_formula_units_Z 8
_cell_length_a 10.129(2)
_cell_length_b 16.048(4)
_cell_length_c 34.604(8)
_cell_measurement_reflns_used 955
_cell_measurement_temperature 293(2)
_cell_measurement_theta_max 21.395
_cell_measurement_theta_min 2.450
_cell_volume 5625(2)
_computing_cell_refinement 'Bruker SMART'
_computing_data_collection 'Bruker SMART'
_computing_data_reduction 'Bruker SHELXTL'
_computing_molecular_graphics 'Bruker SHELXTL'
_computing_publication_material 'Bruker SHELXTL'
_computing_structure_refinement 'SHELXL-97 (Sheldrick, 1997)'
_computing_structure_solution 'SHELXS-97 (Sheldrick, 1990)'
_diffrn_ambient_temperature 293(2)
_diffrn_measured_fraction_theta_full 1.000
_diffrn_measured_fraction_theta_max 1.000
_diffrn_measurement_device_type 'CCD area detector'
_diffrn_measurement_method 'phi and omega scans'
_diffrn_radiation_monochromator graphite
_diffrn_radiation_source 'fine-focus sealed tube'
_diffrn_radiation_type MoK\a
_diffrn_radiation_wavelength 0.71073
_diffrn_reflns_av_R_equivalents 0.0648
_diffrn_reflns_av_sigmaI/netI 0.0502
_diffrn_reflns_limit_h_max 12
_diffrn_reflns_limit_h_min -12
_diffrn_reflns_limit_k_max 19
_diffrn_reflns_limit_k_min -19
_diffrn_reflns_limit_l_max 42
_diffrn_reflns_limit_l_min -22
_diffrn_reflns_number 24701
_diffrn_reflns_theta_full 26.01
_diffrn_reflns_theta_max 26.01
_diffrn_reflns_theta_min 2.33
_diffrn_standards_decay_% 6.33
_exptl_absorpt_coefficient_mu 4.362
_exptl_absorpt_correction_T_max 0.8114
_exptl_absorpt_correction_T_min 0.6695
_exptl_absorpt_correction_type multi-scan
_exptl_absorpt_process_details sadabs
_exptl_crystal_density_diffrn 1.880
_exptl_crystal_density_method 'not measured'
_exptl_crystal_F_000 3072
_exptl_crystal_size_max 0.10
_exptl_crystal_size_mid 0.08
_exptl_crystal_size_min 0.05
_refine_diff_density_max 0.510
_refine_diff_density_min -0.566
_refine_diff_density_rms 0.105
_refine_ls_extinction_method none
_refine_ls_goodness_of_fit_ref 1.059
_refine_ls_hydrogen_treatment mixed
_refine_ls_matrix_type full
_refine_ls_number_parameters 349
_refine_ls_number_reflns 5539
_refine_ls_number_restraints 0
_refine_ls_restrained_S_all 1.059
_refine_ls_R_factor_all 0.0672
_refine_ls_R_factor_gt 0.0429
_refine_ls_shift/su_max 0.001
_refine_ls_shift/su_mean 0.000
_refine_ls_structure_factor_coef Fsqd
_refine_ls_weighting_details 'calc w=1/[\s^2^(Fo^2^)+(0.0366P)^2^+0.5983P] where P=(Fo^2^+2Fc^2^)/3'
_refine_ls_weighting_scheme calc
_refine_ls_wR_factor_gt 0.0802
_refine_ls_wR_factor_ref 0.0882
_reflns_number_gt 4139
_reflns_number_total 5539
_reflns_threshold_expression >2sigma(I)
_cod_data_source_file om050598psi20050717_023514.cif
_cod_data_source_block f41026a
_cod_depositor_comments
;
The following automatic conversions were performed:

'_symmetry_cell_setting' value 'Orthorhombic' changed to
'orthorhombic' according to
/home/saulius/struct/CIF-dictionaries/cif_core.dic dictionary named
'cif_core.dic' version 2.4.1 from 2010-06-29.

Automatic conversion script
Id: cif_fix_values 1715 2011-07-08 13:25:40Z adriana 
;
_cod_original_sg_symbol_H-M Pbca
_cod_database_code 4076111

loop_
_symmetry_equiv_pos_as_xyz
'x, y, z'
'-x+1/2, -y, z+1/2'
'-x, y+1/2, -z+1/2'
'x+1/2, -y+1/2, -z'
'-x, -y, -z'
'x-1/2, y, -z-1/2'
'x, -y-1/2, z-1/2'
'-x-1/2, y-1/2, z'

loop_
_atom_site_label
_atom_site_type_symbol
_atom_site_fract_x
_atom_site_fract_y
_atom_site_fract_z
_atom_site_U_iso_or_equiv
_atom_site_adp_type
_atom_site_occupancy
_atom_site_symmetry_multiplicity
_atom_site_calc_flag
_atom_site_refinement_flags
Rh1 Rh 0.89455(4) 0.44103(2) 0.129467(12) 0.03365(11) Uani 1 1 d .
Co1 Co 0.91790(7) 0.33302(4) 0.18582(2) 0.03892(18) Uani 1 1 d .
Co2 Co 1.10721(7) 0.42421(4) 0.17380(2) 0.04143(19) Uani 1 1 d .
Se1 Se 1.11906(5) 0.42492(3) 0.106120(15) 0.03522(13) Uani 1 1 d .
Se2 Se 0.85030(5) 0.29383(3) 0.122648(15) 0.03481(13) Uani 1 1 d .
O1 O 0.6551(4) 0.3188(3) 0.22020(14) 0.0832(15) Uani 1 1 d .
O2 O 1.0312(5) 0.1927(3) 0.22749(14) 0.0793(15) Uani 1 1 d .
O3 O 0.9636(4) 0.4575(3) 0.24454(12) 0.0681(12) Uani 1 1 d .
O4 O 1.3220(5) 0.3177(3) 0.19985(14) 0.0790(14) Uani 1 1 d .
O5 O 1.2350(6) 0.5820(3) 0.19419(16) 0.109(2) Uani 1 1 d .
C1 C 1.1227(4) 0.3121(3) 0.08440(14) 0.0328(11) Uani 1 1 d .
C2 C 0.9954(4) 0.2521(3) 0.09119(14) 0.0327(11) Uani 1 1 d .
C3 C 0.7562(6) 0.3244(3) 0.20675(16) 0.0499(14) Uani 1 1 d .
C4 C 0.9886(6) 0.2477(4) 0.21120(17) 0.0506(15) Uani 1 1 d .
C5 C 0.9869(5) 0.4221(3) 0.21604(16) 0.0458(13) Uani 1 1 d .
C6 C 1.2381(6) 0.3594(4) 0.19064(16) 0.0505(15) Uani 1 1 d .
C7 C 1.1861(7) 0.5229(4) 0.18479(18) 0.0625(17) Uani 1 1 d .
C8 C 0.8544(6) 0.5762(3) 0.13556(19) 0.0520(15) Uani 1 1 d .
C9 C 0.7560(6) 0.5333(4) 0.15613(18) 0.0550(16) Uani 1 1 d .
C10 C 0.6881(5) 0.4813(3) 0.12927(19) 0.0531(16) Uani 1 1 d .
C11 C 0.7443(5) 0.4955(3) 0.09166(17) 0.0494(15) Uani 1 1 d .
C12 C 0.8452(5) 0.5547(3) 0.09612(17) 0.0455(14) Uani 1 1 d .
C13 C 0.9392(7) 0.6451(4) 0.1522(2) 0.091(3) Uani 1 1 d .
H13A H 1.0244 0.6443 0.1401 0.137 Uiso 1 1 calc R
H13B H 0.9492 0.6368 0.1796 0.137 Uiso 1 1 calc R
H13C H 0.8977 0.6980 0.1476 0.137 Uiso 1 1 calc R
C14 C 0.7160(8) 0.5474(5) 0.1974(2) 0.101(3) Uani 1 1 d .
H14A H 0.7932 0.5571 0.2128 0.152 Uiso 1 1 calc R
H14B H 0.6703 0.4991 0.2069 0.152 Uiso 1 1 calc R
H14C H 0.6588 0.5950 0.1989 0.152 Uiso 1 1 calc R
C15 C 0.5672(7) 0.4302(4) 0.1374(3) 0.115(4) Uani 1 1 d .
H15A H 0.5650 0.4156 0.1643 0.172 Uiso 1 1 calc R
H15B H 0.5694 0.3803 0.1221 0.172 Uiso 1 1 calc R
H15C H 0.4898 0.4618 0.1310 0.172 Uiso 1 1 calc R
C16 C 0.6935(7) 0.4612(4) 0.0538(2) 0.095(3) Uani 1 1 d .
H16A H 0.6312 0.4996 0.0428 0.142 Uiso 1 1 calc R
H16B H 0.6511 0.4086 0.0583 0.142 Uiso 1 1 calc R
H16C H 0.7660 0.4537 0.0363 0.142 Uiso 1 1 calc R
C17 C 0.9240(6) 0.5936(5) 0.0643(2) 0.088(3) Uani 1 1 d .
H17A H 0.9072 0.6525 0.0637 0.132 Uiso 1 1 calc R
H17B H 0.8991 0.5693 0.0401 0.132 Uiso 1 1 calc R
H17C H 1.0163 0.5841 0.0688 0.132 Uiso 1 1 calc R
B3 B 0.9623(6) 0.1941(4) 0.05069(18) 0.0451(16) Uani 1 1 d .
H3 H 0.8634 0.1747 0.0411 0.054 Uiso 1 1 calc R
B4 B 1.0150(6) 0.2992(4) 0.04670(17) 0.0420(15) Uani 1 1 d .
H4 H 0.9508 0.3484 0.0350 0.050 Uiso 1 1 calc R
B5 B 1.1024(6) 0.1290(4) 0.04587(19) 0.0464(16) Uani 1 1 d .
H5 H 1.0949 0.0666 0.0329 0.056 Uiso 1 1 calc R
B6 B 1.1870(6) 0.2987(4) 0.03917(18) 0.0424(15) Uani 1 1 d .
H6 H 1.2348 0.3480 0.0220 0.051 Uiso 1 1 calc R
B7 B 1.1405(5) 0.2263(3) 0.11437(18) 0.0361(14) Uani 1 1 d .
H7 H 1.1570 0.2286 0.1458 0.043 Uiso 1 1 calc R
B8 B 1.2650(6) 0.2555(4) 0.08068(19) 0.0420(15) Uani 1 1 d .
H8 H 1.3627 0.2770 0.0903 0.050 Uiso 1 1 calc R
B9 B 1.0392(6) 0.1506(3) 0.09255(18) 0.0396(14) Uani 1 1 d .
H9 H 0.9889 0.1031 0.1101 0.047 Uiso 1 1 calc R
B10 B 1.0888(6) 0.2213(4) 0.01770(19) 0.0473(16) Uani 1 1 d .
H10 H 1.0731 0.2190 -0.0137 0.057 Uiso 1 1 calc R
B11 B 1.2429(6) 0.1939(4) 0.0387(2) 0.0505(17) Uani 1 1 d .
H11 H 1.3275 0.1739 0.0210 0.061 Uiso 1 1 calc R
B12 B 1.2119(6) 0.1503(4) 0.08464(19) 0.0447(16) Uani 1 1 d .
H12 H 1.2762 0.1015 0.0967 0.054 Uiso 1 1 calc R

loop_
_atom_site_aniso_label
_atom_site_aniso_U_11
_atom_site_aniso_U_22
_atom_site_aniso_U_33
_atom_site_aniso_U_23
_atom_site_aniso_U_13
_atom_site_aniso_U_12
Rh1 0.0343(2) 0.0300(2) 0.0367(2) -0.00042(16) 0.00075(17) 0.00301(16)
Co1 0.0440(4) 0.0388(4) 0.0339(4) 0.0007(3) 0.0037(3) -0.0015(3)
Co2 0.0438(4) 0.0410(4) 0.0395(5) -0.0034(3) -0.0060(3) -0.0047(3)
Se1 0.0356(3) 0.0295(3) 0.0406(3) 0.0017(2) 0.0019(2) -0.0031(2)
Se2 0.0302(3) 0.0356(3) 0.0386(3) -0.0032(2) 0.0039(2) -0.0024(2)
O1 0.061(3) 0.107(4) 0.082(4) 0.005(3) 0.034(3) 0.002(3)
O2 0.096(4) 0.053(3) 0.088(4) 0.013(3) -0.027(3) 0.004(3)
O3 0.081(3) 0.072(3) 0.052(3) -0.019(2) 0.003(2) -0.007(2)
O4 0.065(3) 0.089(4) 0.083(4) 0.001(3) -0.024(3) 0.021(3)
O5 0.139(5) 0.070(3) 0.116(5) -0.004(3) -0.042(4) -0.047(3)
C1 0.028(3) 0.035(3) 0.035(3) 0.001(2) 0.001(2) -0.001(2)
C2 0.031(3) 0.033(3) 0.034(3) -0.003(2) 0.004(2) -0.003(2)
C3 0.056(4) 0.055(4) 0.039(4) -0.002(3) 0.003(3) 0.001(3)
C4 0.056(4) 0.050(4) 0.047(4) -0.002(3) -0.007(3) -0.006(3)
C5 0.056(4) 0.041(3) 0.040(4) -0.002(3) -0.004(3) 0.002(3)
C6 0.052(4) 0.059(4) 0.040(4) -0.007(3) -0.005(3) -0.006(3)
C7 0.074(5) 0.056(4) 0.058(5) -0.001(3) -0.008(3) -0.016(4)
C8 0.054(4) 0.036(3) 0.066(5) -0.002(3) -0.011(3) 0.014(3)
C9 0.062(4) 0.046(4) 0.057(4) 0.000(3) 0.004(3) 0.029(3)
C10 0.032(3) 0.039(3) 0.088(5) 0.017(3) 0.009(3) 0.010(2)
C11 0.044(4) 0.045(3) 0.059(4) -0.009(3) -0.020(3) 0.016(3)
C12 0.039(3) 0.043(3) 0.055(4) 0.011(3) 0.001(2) 0.009(2)
C13 0.088(5) 0.049(4) 0.137(8) -0.028(4) -0.046(5) 0.015(4)
C14 0.141(8) 0.101(6) 0.062(5) -0.002(4) 0.034(5) 0.065(5)
C15 0.037(4) 0.067(5) 0.241(12) 0.055(6) 0.008(5) -0.001(3)
C16 0.096(6) 0.090(5) 0.098(6) -0.035(5) -0.063(5) 0.045(4)
C17 0.064(5) 0.107(6) 0.092(6) 0.058(5) 0.011(4) 0.019(4)
B3 0.049(4) 0.045(4) 0.041(4) -0.010(3) -0.002(3) -0.009(3)
B4 0.041(4) 0.051(4) 0.035(4) 0.000(3) -0.006(3) 0.003(3)
B5 0.054(4) 0.038(3) 0.048(4) -0.012(3) 0.010(3) 0.002(3)
B6 0.046(4) 0.043(3) 0.038(4) 0.007(3) 0.012(3) 0.003(3)
B7 0.035(3) 0.035(3) 0.038(4) 0.010(3) -0.004(2) 0.000(2)
B8 0.028(3) 0.044(4) 0.054(4) 0.004(3) 0.004(3) 0.006(3)
B9 0.039(4) 0.031(3) 0.048(4) -0.004(3) 0.004(3) -0.002(3)
B10 0.057(4) 0.053(4) 0.031(4) -0.003(3) 0.007(3) 0.005(3)
B11 0.048(4) 0.053(4) 0.051(5) -0.003(3) 0.010(3) 0.011(3)
B12 0.047(4) 0.038(3) 0.049(4) -0.001(3) 0.011(3) 0.010(3)

loop_
_atom_type_symbol
_atom_type_description
_atom_type_scat_dispersion_real
_atom_type_scat_dispersion_imag
_atom_type_scat_source
C C 0.0033 0.0016 'International Tables Vol C Tables 4.2.6.8 and 6.1.1.4'
H H 0.0000 0.0000 'International Tables Vol C Tables 4.2.6.8 and 6.1.1.4'
B B 0.0013 0.0007 'International Tables Vol C Tables 4.2.6.8 and 6.1.1.4'
Co Co 0.3494 0.9721 'International Tables Vol C Tables 4.2.6.8 and 6.1.1.4'
Se Se -0.0929 2.2259 'International Tables Vol C Tables 4.2.6.8 and 6.1.1.4'
Rh Rh -1.1178 0.9187 'International Tables Vol C Tables 4.2.6.8 and 6.1.1.4'
O O 0.0106 0.0060 'International Tables Vol C Tables 4.2.6.8 and 6.1.1.4'

loop_
_geom_angle_atom_site_label_1
_geom_angle_atom_site_label_2
_geom_angle_atom_site_label_3
_geom_angle
C11 Rh1 C10 38.4(2)
C11 Rh1 C12 37.2(2)
C10 Rh1 C12 62.59(19)
C11 Rh1 C8 62.5(2)
C10 Rh1 C8 62.4(2)
C12 Rh1 C8 37.1(2)
C11 Rh1 C9 63.0(2)
C10 Rh1 C9 37.6(2)
C12 Rh1 C9 61.9(2)
C8 Rh1 C9 36.7(2)
C11 Rh1 Se2 101.70(15)
C10 Rh1 Se2 96.37(15)
C12 Rh1 Se2 135.42(16)
C8 Rh1 Se2 158.74(16)
C9 Rh1 Se2 124.80(17)
C11 Rh1 Se1 119.67(17)
C10 Rh1 Se1 157.76(16)
C12 Rh1 Se1 97.23(14)
C8 Rh1 Se1 107.92(16)
C9 Rh1 Se1 142.63(18)
Se2 Rh1 Se1 92.13(2)
C11 Rh1 Co1 140.51(17)
C10 Rh1 Co1 106.49(15)
C12 Rh1 Co1 162.32(15)
C8 Rh1 Co1 126.38(17)
C9 Rh1 Co1 100.81(16)
Se2 Rh1 Co1 56.12(2)
Se1 Rh1 Co1 95.32(2)
C11 Rh1 Co2 161.61(15)
C10 Rh1 Co2 143.71(18)
C12 Rh1 Co2 124.55(15)
C8 Rh1 Co2 101.13(15)
C9 Rh1 Co2 109.70(17)
Se2 Rh1 Co2 96.17(2)
Se1 Rh1 Co2 54.70(3)
Co1 Rh1 Co2 55.26(2)
C4 Co1 C3 96.3(3)
C4 Co1 C5 99.1(2)
C3 Co1 C5 99.8(2)
C4 Co1 Se2 111.54(18)
C3 Co1 Se2 95.04(18)
C5 Co1 Se2 144.11(17)
C4 Co1 Co2 103.22(18)
C3 Co1 Co2 145.96(18)
C5 Co1 Co2 49.98(17)
Se2 Co1 Co2 103.17(3)
C4 Co1 Rh1 156.05(19)
C3 Co1 Rh1 105.57(18)
C5 Co1 Rh1 86.87(17)
Se2 Co1 Rh1 57.60(3)
Co2 Co1 Rh1 63.17(3)
C6 Co2 C7 96.5(3)
C6 Co2 C5 102.4(2)
C7 Co2 C5 97.9(3)
C6 Co2 Se1 106.93(19)
C7 Co2 Se1 100.5(2)
C5 Co2 Se1 143.10(17)
C6 Co2 Co1 100.26(19)
C7 Co2 Co1 146.2(2)
C5 Co2 Co1 49.99(16)
Se1 Co2 Co1 102.28(3)
C6 Co2 Rh1 148.24(18)
C7 Co2 Rh1 112.9(2)
C5 Co2 Rh1 85.76(16)
Se1 Co2 Rh1 57.63(2)
Co1 Co2 Rh1 61.57(3)
C1 Se1 Co2 112.29(14)
C1 Se1 Rh1 104.10(13)
Co2 Se1 Rh1 67.68(2)
C2 Se2 Co1 112.82(14)
C2 Se2 Rh1 104.54(13)
Co1 Se2 Rh1 66.28(2)
C2 C1 B6 111.1(4)
C2 C1 B8 111.4(4)
B6 C1 B8 62.8(3)
C2 C1 B4 62.2(3)
B6 C1 B4 61.9(3)
B8 C1 B4 114.5(4)
C2 C1 B7 61.7(3)
B6 C1 B7 114.1(4)
B8 C1 B7 62.3(3)
B4 C1 B7 115.2(4)
C2 C1 Se1 118.5(3)
B6 C1 Se1 118.3(3)
B8 C1 Se1 122.4(3)
B4 C1 Se1 113.1(3)
B7 C1 Se1 120.4(3)
C1 C2 B9 111.5(4)
C1 C2 B3 111.0(4)
B9 C2 B3 63.3(3)
C1 C2 B7 62.2(3)
B9 C2 B7 62.1(3)
B3 C2 B7 114.6(4)
C1 C2 B4 61.3(3)
B9 C2 B4 114.6(4)
B3 C2 B4 62.1(3)
B7 C2 B4 114.9(4)
C1 C2 Se2 118.4(3)
B9 C2 Se2 121.0(3)
B3 C2 Se2 119.7(3)
B7 C2 Se2 117.8(3)
B4 C2 Se2 115.7(3)
O1 C3 Co1 179.4(6)
O2 C4 Co1 178.6(6)
O3 C5 Co2 140.5(5)
O3 C5 Co1 139.4(5)
Co2 C5 Co1 80.0(2)
O4 C6 Co2 177.3(6)
O5 C7 Co2 175.1(6)
C9 C8 C12 108.8(5)
C9 C8 C13 124.5(6)
C12 C8 C13 125.8(6)
C9 C8 Rh1 72.5(3)
C12 C8 Rh1 71.4(3)
C13 C8 Rh1 130.3(4)
C8 C9 C10 107.4(5)
C8 C9 C14 126.9(6)
C10 C9 C14 125.3(6)
C8 C9 Rh1 70.8(3)
C10 C9 Rh1 69.3(3)
C14 C9 Rh1 131.3(4)
C9 C10 C11 107.8(5)
C9 C10 C15 126.3(7)
C11 C10 C15 125.4(6)
C9 C10 Rh1 73.1(3)
C11 C10 Rh1 70.8(3)
C15 C10 Rh1 128.2(4)
C12 C11 C10 107.2(5)
C12 C11 C16 126.1(6)
C10 C11 C16 126.3(6)
C12 C11 Rh1 72.4(3)
C10 C11 Rh1 70.8(3)
C16 C11 Rh1 127.6(4)
C11 C12 C8 108.7(5)
C11 C12 C17 126.2(6)
C8 C12 C17 125.0(6)
C11 C12 Rh1 70.4(3)
C8 C12 Rh1 71.5(3)
C17 C12 Rh1 127.3(4)
C2 B3 B5 103.9(4)
C2 B3 B10 104.6(4)
B5 B3 B10 60.3(4)
C2 B3 B4 59.3(3)
B5 B3 B4 108.2(5)
B10 B3 B4 59.8(3)
C2 B3 B9 57.6(3)
B5 B3 B9 59.8(4)
B10 B3 B9 107.7(5)
B4 B3 B9 107.7(4)
C1 B4 C2 56.5(3)
C1 B4 B6 58.9(3)
C2 B4 B6 104.1(4)
C1 B4 B10 104.4(4)
C2 B4 B10 104.2(4)
B6 B4 B10 59.7(3)
C1 B4 B3 104.3(4)
C2 B4 B3 58.6(3)
B6 B4 B3 107.8(4)
B10 B4 B3 60.0(3)
B3 B5 B9 60.6(3)
B3 B5 B12 108.5(4)
B9 B5 B12 59.9(3)
B3 B5 B10 59.9(3)
B9 B5 B10 108.0(4)
B12 B5 B10 107.7(4)
B3 B5 B11 108.0(4)
B9 B5 B11 107.6(4)
B12 B5 B11 59.6(4)
B10 B5 B11 59.9(4)
C1 B6 B10 105.1(4)
C1 B6 B4 59.2(3)
B10 B6 B4 60.3(3)
C1 B6 B11 104.4(4)
B10 B6 B11 60.4(4)
B4 B6 B11 108.7(4)
C1 B6 B8 58.6(3)
B10 B6 B8 108.5(4)
B4 B6 B8 108.8(4)
B11 B6 B8 59.8(3)
C2 B7 C1 56.1(3)
C2 B7 B12 104.2(4)
C1 B7 B12 104.2(4)
C2 B7 B9 57.9(3)
C1 B7 B9 103.4(4)
B12 B7 B9 60.5(4)
C2 B7 B8 103.7(4)
C1 B7 B8 58.2(3)
B12 B7 B8 60.4(3)
B9 B7 B8 108.3(4)
C1 B8 B11 104.6(4)
C1 B8 B12 104.1(4)
B11 B8 B12 59.7(4)
C1 B8 B7 59.5(3)
B11 B8 B7 107.5(4)
B12 B8 B7 59.0(3)
C1 B8 B6 58.6(3)
B11 B8 B6 60.0(4)
B12 B8 B6 107.3(5)
B7 B8 B6 108.4(4)
C2 B9 B7 60.0(3)
C2 B9 B12 105.0(4)
B7 B9 B12 59.5(3)
C2 B9 B5 105.0(4)
B7 B9 B5 108.3(4)
B12 B9 B5 60.1(4)
C2 B9 B3 59.1(3)
B7 B9 B3 109.4(4)
B12 B9 B3 107.8(4)
B5 B9 B3 59.6(4)
B6 B10 B4 59.9(3)
B6 B10 B3 108.2(4)
B4 B10 B3 60.2(3)
B6 B10 B11 60.3(4)
B4 B10 B11 108.3(5)
B3 B10 B11 108.1(5)
B6 B10 B5 108.2(5)
B4 B10 B5 108.1(4)
B3 B10 B5 59.8(4)
B11 B10 B5 60.1(4)
B12 B11 B8 60.3(4)
B12 B11 B6 108.1(4)
B8 B11 B6 60.3(3)
B12 B11 B10 108.0(5)
B8 B11 B10 108.0(4)
B6 B11 B10 59.3(3)
B12 B11 B5 60.0(4)
B8 B11 B5 108.2(4)
B6 B11 B5 107.3(4)
B10 B11 B5 60.0(4)
B7 B12 B11 109.0(4)
B7 B12 B9 60.0(3)
B11 B12 B9 108.3(5)
B7 B12 B5 108.7(4)
B11 B12 B5 60.4(4)
B9 B12 B5 60.0(3)
B7 B12 B8 60.6(3)
B11 B12 B8 60.0(4)
B9 B12 B8 108.0(4)
B5 B12 B8 108.3(4)

loop_
_geom_bond_atom_site_label_1
_geom_bond_atom_site_label_2
_geom_bond_distance
Rh1 C11 2.189(5)
Rh1 C10 2.189(5)
Rh1 C12 2.216(5)
Rh1 C8 2.217(5)
Rh1 C9 2.239(5)
Rh1 Se2 2.4159(8)
Rh1 Se1 2.4271(8)
Rh1 Co1 2.6197(9)
Rh1 Co2 2.6583(9)
Co1 C4 1.777(6)
Co1 C3 1.796(6)
Co1 C5 1.904(5)
Co1 Se2 2.3754(10)
Co1 Co2 2.4478(11)
Co2 C6 1.784(6)
Co2 C7 1.814(6)
Co2 C5 1.903(6)
Co2 Se1 2.3452(10)
Se1 C1 1.961(5)
Se2 C2 1.948(5)
O1 C3 1.128(6)
O2 C4 1.133(6)
O3 C5 1.163(6)
O4 C6 1.127(6)
O5 C7 1.119(7)
C1 C2 1.627(6)
C1 B6 1.709(7)
C1 B8 1.709(7)
C1 B4 1.713(7)
C1 B7 1.733(7)
C2 B9 1.688(7)
C2 B3 1.715(7)
C2 B7 1.725(7)
C2 B4 1.727(8)
C8 C9 1.405(8)
C8 C12 1.411(8)
C8 C13 1.514(8)
C9 C10 1.427(8)
C9 C14 1.502(8)
C10 C11 1.439(8)
C10 C15 1.501(8)
C11 C12 1.404(7)
C11 C16 1.511(8)
C12 C17 1.496(8)
B3 B5 1.769(9)
B3 B10 1.770(9)
B3 B4 1.775(8)
B3 B9 1.786(9)
B4 B6 1.761(8)
B4 B10 1.768(8)
B5 B9 1.772(9)
B5 B12 1.773(9)
B5 B10 1.778(9)
B5 B11 1.781(9)
B6 B10 1.757(9)
B6 B11 1.774(8)
B6 B8 1.780(9)
B7 B12 1.752(8)
B7 B9 1.761(8)
B7 B8 1.780(8)
B8 B11 1.771(9)
B8 B12 1.778(8)
B9 B12 1.771(9)
B10 B11 1.777(9)
B11 B12 1.766(9)
